data_1561697
loop_
_publ_author_name
'Liu, Yunsheng'
'Mei, Dajiang'
'Xu, Jingli'
'Wu, Yuandong'

_publ_section_title
;
 Hydrothermal synthesis, structures and optical properties of
 A2Zn3(SeO3)4&#x00B7;XH2O (A=Li, Na, K; X=2 or 0)
;
_journal_name_full 'Journal of Solid State Chemistry'
_journal_page_first 193
_journal_page_last 199
_journal_paper_doi 10.1016/j.jssc.2015.09.033
_journal_volume 232
_journal_year 2015
_chemical_formula_moiety 'O12 Se3 Zn3, 2(H2 O), 2(Na)'
_chemical_formula_sum 'H4 Na2 O14 Se4 Zn3'
_chemical_formula_weight 785.96
_space_group_crystal_system monoclinic
_space_group_IT_number 15
_space_group_name_Hall '-C 2yc'
_space_group_name_H-M_alt 'C 1 2/c 1'
_atom_sites_solution_hydrogens difmap
_cell_angle_alpha 90
_cell_angle_beta 107.396(3)
_cell_angle_gamma 90
_cell_formula_units_Z 4
_cell_length_a 15.7940(18)
_cell_length_b 6.5744(8)
_cell_length_c 14.6787(17)
_cell_measurement_temperature 292(2)
_cell_volume 1454.5(3)
_computing_structure_refinement 'SHELXL-2014/7 (Sheldrick, 2014)'
_diffrn_ambient_temperature 292(2)
_diffrn_measured_fraction_theta_full 0.993
_diffrn_measured_fraction_theta_max 0.903
_diffrn_radiation_type MoK\a
_diffrn_radiation_wavelength 0.71073
_diffrn_reflns_av_R_equivalents 0.0273
_diffrn_reflns_av_unetI/netI 0.0327
_diffrn_reflns_Laue_measured_fraction_full 0.993
_diffrn_reflns_Laue_measured_fraction_max 0.903
_diffrn_reflns_limit_h_max 22
_diffrn_reflns_limit_h_min -21
_diffrn_reflns_limit_k_max 8
_diffrn_reflns_limit_k_min -9
_diffrn_reflns_limit_l_max 20
_diffrn_reflns_limit_l_min -11
_diffrn_reflns_number 6243
_diffrn_reflns_point_group_measured_fraction_full 0.993
_diffrn_reflns_point_group_measured_fraction_max 0.903
_diffrn_reflns_theta_full 25.242
_diffrn_reflns_theta_max 30.850
_diffrn_reflns_theta_min 2.703
_exptl_absorpt_coefficient_mu 15.046
_exptl_absorpt_correction_T_max 0.7462
_exptl_absorpt_correction_T_min 0.5142
_exptl_absorpt_correction_type multi-scan
_exptl_absorpt_process_details SADABS
_exptl_crystal_colour colorless
_exptl_crystal_density_diffrn 3.589
_exptl_crystal_description block
_exptl_crystal_F_000 1456
_exptl_crystal_size_max 0.400
_exptl_crystal_size_mid 0.400
_exptl_crystal_size_min 0.200
_refine_diff_density_max 0.760
_refine_diff_density_min -0.644
_refine_diff_density_rms 0.152
_refine_ls_extinction_coef .
_refine_ls_extinction_method none
_refine_ls_goodness_of_fit_ref 1.038
_refine_ls_hydrogen_treatment constr
_refine_ls_matrix_type full
_refine_ls_number_parameters 105
_refine_ls_number_reflns 2080
_refine_ls_number_restraints 0
_refine_ls_restrained_S_all 1.038
_refine_ls_R_factor_all 0.0412
_refine_ls_R_factor_gt 0.0268
_refine_ls_shift/su_max 0.004
_refine_ls_shift/su_mean 0.001
_refine_ls_structure_factor_coef Fsqd
_refine_ls_weighting_details 'w=1/[\s^2^(Fo^2^)+(0.0236P)^2^+0.9964P] where P=(Fo^2^+2Fc^2^)/3'
_refine_ls_weighting_scheme calc
_refine_ls_wR_factor_gt 0.0498
_refine_ls_wR_factor_ref 0.0535
_reflns_Friedel_coverage 0.000
_reflns_Friedel_fraction_full .
_reflns_Friedel_fraction_max .
_reflns_number_gt 1698
_reflns_number_total 2080
_reflns_threshold_expression 'I > 2\s(I)'
_cod_data_source_file Na2Zn3SeO34H2O2.cif
_cod_data_source_block 3
_cod_original_sg_symbol_H-M 'C 2/c'
_cod_database_code 1561697
_shelx_space_group_comment
;
The symmetry employed for this shelxl refinement is uniquely defined
by the following loop, which should always be used as a source of
symmetry information in preference to the above space-group names.
They are only intended as comments.
;
_shelx_estimated_absorpt_t_min 0.065
_shelx_estimated_absorpt_t_max 0.153

loop_
_space_group_symop_operation_xyz
'x, y, z'
'-x, y, -z+1/2'
'x+1/2, y+1/2, z'
'-x+1/2, y+1/2, -z+1/2'
'-x, -y, -z'
'x, -y, z-1/2'
'-x+1/2, -y+1/2, -z'
'x+1/2, -y+1/2, z-1/2'

loop_
_atom_site_label
_atom_site_type_symbol
_atom_site_fract_x
_atom_site_fract_y
_atom_site_fract_z
_atom_site_U_iso_or_equiv
_atom_site_adp_type
_atom_site_occupancy
_atom_site_site_symmetry_order
_atom_site_calc_flag
_atom_site_refinement_flags_posn
_atom_site_refinement_flags_adp
_atom_site_refinement_flags_occupancy
_atom_site_disorder_assembly
_atom_site_disorder_group
Se1 Se 0.10682(2) 0.17602(5) 0.10867(2) 0.01964(9) Uani 1 1 d . . . . .
Se2 Se 0.35314(2) 0.12441(5) 0.22178(2) 0.02060(9) Uani 1 1 d . . . . .
Zn1 Zn 0.48799(3) 0.33665(5) 0.11847(3) 0.02104(10) Uani 1 1 d . . . . .
Zn2 Zn 0.0000 0.32996(7) 0.2500 0.01985(12) Uani 1 2 d S T P . .
Na1 Na 0.10640(10) 0.3609(2) 0.49133(10) 0.0317(3) Uani 1 1 d . . . . .
O1 O 0.01579(15) 0.1368(3) 0.14952(16) 0.0231(5) Uani 1 1 d . . . . .
O2 O 0.06006(15) 0.3002(3) 0.00607(15) 0.0278(6) Uani 1 1 d . . . . .
O3 O 0.11337(18) 0.0619(4) 0.5762(2) 0.0404(7) Uani 1 1 d . . . . .
O4 O 0.12386(15) 0.4170(3) 0.33454(16) 0.0251(5) Uani 1 1 d . . . . .
O5 O 0.25290(18) 0.0944(4) 0.4077(2) 0.0561(9) Uani 1 1 d . . . . .
H1 H 0.2133 0.0143 0.3904 0.084 Uiso 1 1 d R U . . .
H2 H 0.2324 0.2050 0.3834 0.084 Uiso 1 1 d R U . . .
O6 O 0.38479(16) 0.3248(3) 0.16893(18) 0.0285(5) Uani 1 1 d . . . . .
O7 O 0.44041(15) 0.0941(3) 0.32119(16) 0.0258(5) Uani 1 1 d . . . . .

loop_
_atom_site_aniso_label
_atom_site_aniso_U_11
_atom_site_aniso_U_22
_atom_site_aniso_U_33
_atom_site_aniso_U_23
_atom_site_aniso_U_13
_atom_site_aniso_U_12
Se1 0.01938(17) 0.01733(15) 0.02058(16) -0.00116(12) 0.00352(12) -0.00105(12)
Se2 0.01671(16) 0.01986(16) 0.02497(17) 0.00121(13) 0.00581(12) 0.00123(12)
Zn1 0.0257(2) 0.01473(18) 0.0225(2) 0.00009(14) 0.00698(15) -0.00030(14)
Zn2 0.0211(3) 0.0200(3) 0.0177(3) 0.000 0.0046(2) 0.000
Na1 0.0366(8) 0.0240(7) 0.0326(8) 0.0033(6) 0.0076(6) -0.0038(6)
O1 0.0304(13) 0.0197(11) 0.0227(12) -0.0050(9) 0.0132(10) -0.0070(9)
O2 0.0368(15) 0.0257(13) 0.0184(12) 0.0026(9) 0.0042(10) -0.0056(10)
O3 0.0459(17) 0.0210(13) 0.0546(18) 0.0089(12) 0.0156(14) -0.0060(12)
O4 0.0270(13) 0.0200(11) 0.0251(12) 0.0032(9) 0.0032(10) -0.0007(9)
O5 0.0353(16) 0.0282(15) 0.089(2) 0.0041(16) -0.0061(16) -0.0080(12)
O6 0.0319(14) 0.0195(11) 0.0364(14) 0.0076(10) 0.0139(11) 0.0044(10)
O7 0.0269(13) 0.0214(11) 0.0237(12) -0.0005(9) -0.0006(10) -0.0027(9)

loop_
_atom_type_symbol
_atom_type_description
_atom_type_scat_dispersion_real
_atom_type_scat_dispersion_imag
_atom_type_scat_source
O O 0.0106 0.0060 'International Tables Vol C Tables 4.2.6.8 and 6.1.1.4'
H H 0.0000 0.0000 'International Tables Vol C Tables 4.2.6.8 and 6.1.1.4'
Na Na 0.0362 0.0249 'International Tables Vol C Tables 4.2.6.8 and 6.1.1.4'
Zn Zn 0.2839 1.4301 'International Tables Vol C Tables 4.2.6.8 and 6.1.1.4'
Se Se -0.0929 2.2259 'International Tables Vol C Tables 4.2.6.8 and 6.1.1.4'

loop_
_geom_angle_atom_site_label_1
_geom_angle_atom_site_label_2
_geom_angle_atom_site_label_3
_geom_angle
_geom_angle_site_symmetry_1
_geom_angle_site_symmetry_3
O3 Se1 O2 104.54(13) 6 .
O3 Se1 O1 95.11(12) 6 .
O2 Se1 O1 101.22(11) . .
O3 Se1 Zn1 52.49(10) 6 3_445
O2 Se1 Zn1 107.23(8) . 3_445
O1 Se1 Zn1 42.67(7) . 3_445
O3 Se1 Na1 110.33(10) 6 2
O2 Se1 Na1 48.56(8) . 2
O1 Se1 Na1 52.97(8) . 2
Zn1 Se1 Na1 74.56(3) 3_445 2
O3 Se1 Na1 132.47(10) 6 6_565
O2 Se1 Na1 36.76(8) . 6_565
O1 Se1 Na1 114.83(8) . 6_565
Zn1 Se1 Na1 140.88(3) 3_445 6_565
Na1 Se1 Na1 68.14(4) 2 6_565
O6 Se2 O4 105.66(12) . 4_545
O6 Se2 O7 102.27(11) . .
O4 Se2 O7 95.05(11) 4_545 .
O6 Se2 Zn2 104.43(8) . 3_545
O4 Se2 Zn2 42.69(7) 4_545 3_545
O7 Se2 Zn2 53.07(8) . 3_545
O2 Zn1 O6 101.34(10) 7 .
O2 Zn1 O7 93.25(9) 7 2_655
O6 Zn1 O7 102.83(9) . 2_655
O2 Zn1 O1 130.09(9) 7 3
O6 Zn1 O1 95.77(9) . 3
O7 Zn1 O1 127.98(9) 2_655 3
O2 Zn1 O3 90.33(9) 7 8
O6 Zn1 O3 164.69(8) . 8
O7 Zn1 O3 86.18(9) 2_655 8
O1 Zn1 O3 69.01(9) 3 8
O2 Zn1 Se1 111.96(7) 7 3
O6 Zn1 Se1 130.89(6) . 3
O7 Zn1 Se1 109.93(7) 2_655 3
O1 Zn1 Se1 35.12(6) 3 3
O3 Zn1 Se1 33.92(6) 8 3
O2 Zn1 Na1 54.50(7) 7 8
O6 Zn1 Na1 150.36(7) . 8
O7 Zn1 Na1 66.01(7) 2_655 8
O1 Zn1 Na1 112.85(7) 3 8
O3 Zn1 Na1 44.83(6) 8 8
Se1 Zn1 Na1 78.00(3) 3 8
O2 Zn1 Na1 37.14(7) 7 4_545
O6 Zn1 Na1 81.81(7) . 4_545
O7 Zn1 Na1 67.21(7) 2_655 4_545
O1 Zn1 Na1 164.56(7) 3 4_545
O3 Zn1 Na1 113.29(6) 8 4_545
Se1 Zn1 Na1 144.50(3) 3 4_545
Na1 Zn1 Na1 68.55(4) 8 4_545
O1 Zn2 O1 101.99(12) . 2
O1 Zn2 O4 92.12(9) . 2
O1 Zn2 O4 108.21(9) 2 2
O1 Zn2 O4 108.21(9) . .
O1 Zn2 O4 92.12(9) 2 .
O4 Zn2 O4 147.75(12) 2 .
O1 Zn2 O7 159.83(8) . 3_455
O1 Zn2 O7 89.23(8) 2 3_455
O4 Zn2 O7 68.29(8) 2 3_455
O4 Zn2 O7 87.80(8) . 3_455
O1 Zn2 O7 89.23(8) . 4
O1 Zn2 O7 159.83(8) 2 4
O4 Zn2 O7 87.80(8) 2 4
O4 Zn2 O7 68.29(8) . 4
O7 Zn2 O7 85.38(11) 3_455 4
O1 Zn2 Se2 104.57(6) . 4
O1 Zn2 Se2 125.00(7) 2 4
O4 Zn2 Se2 117.84(6) 2 4
O4 Zn2 Se2 33.79(6) . 4
O7 Zn2 Se2 81.73(6) 3_455 4
O7 Zn2 Se2 34.95(5) 4 4
O1 Zn2 Se2 125.00(7) . 3_455
O1 Zn2 Se2 104.57(6) 2 3_455
O4 Zn2 Se2 33.79(6) 2 3_455
O4 Zn2 Se2 117.84(6) . 3_455
O7 Zn2 Se2 34.95(5) 3_455 3_455
O7 Zn2 Se2 81.73(6) 4 3_455
Se2 Zn2 Se2 98.10(2) 4 3_455
O1 Zn2 Na1 54.12(7) . 2
O1 Zn2 Na1 131.33(7) 2 2
O4 Zn2 Na1 43.96(7) 2 2
O4 Zn2 Na1 133.39(7) . 2
O7 Zn2 Na1 105.98(6) 3_455 2
O7 Zn2 Na1 68.78(6) 4 2
Se2 Zn2 Na1 103.11(3) 4 2
Se2 Zn2 Na1 72.29(2) 3_455 2
O1 Zn2 Na1 131.33(7) . .
O1 Zn2 Na1 54.12(7) 2 .
O4 Zn2 Na1 133.39(7) 2 .
O4 Zn2 Na1 43.97(7) . .
O7 Zn2 Na1 68.78(6) 3_455 .
O7 Zn2 Na1 105.98(6) 4 .
Se2 Zn2 Na1 72.29(2) 4 .
Se2 Zn2 Na1 103.11(3) 3_455 .
Na1 Zn2 Na1 173.23(5) 2 .
O5 Na1 O3 83.09(11) 7_556 .
O5 Na1 O2 94.95(10) 7_556 6_566
O3 Na1 O2 135.62(11) . 6_566
O5 Na1 O4 103.34(12) 7_556 .
O3 Na1 O4 129.77(10) . .
O2 Na1 O4 93.97(9) 6_566 .
O5 Na1 O2 141.10(12) 7_556 2
O3 Na1 O2 75.74(9) . 2
O2 Na1 O2 78.90(10) 6_566 2
O4 Na1 O2 115.33(9) . 2
O5 Na1 O1 150.36(10) 7_556 2
O3 Na1 O1 82.04(9) . 2
O2 Na1 O1 113.52(9) 6_566 2
O4 Na1 O1 68.10(8) . 2
O2 Na1 O1 57.71(7) 2 2
O5 Na1 Zn1 106.88(10) 7_556 8_456
O3 Na1 Zn1 45.58(7) . 8_456
O2 Na1 Zn1 94.36(8) 6_566 8_456
O4 Na1 Zn1 147.76(8) . 8_456
O2 Na1 Zn1 37.00(5) 2 8_456
O1 Na1 Zn1 80.03(6) 2 8_456
O5 Na1 Zn2 138.90(11) 7_556 .
O3 Na1 Zn2 115.74(8) . .
O2 Na1 Zn2 94.60(7) 6_566 .
O4 Na1 Zn2 36.11(6) . .
O2 Na1 Zn2 79.99(6) 2 .
O1 Na1 Zn2 35.87(5) 2 .
Zn1 Na1 Zn2 112.10(4) 8_456 .
O5 Na1 Se1 161.85(9) 7_556 2
O3 Na1 Se1 79.28(7) . 2
O2 Na1 Se1 94.63(7) 6_566 2
O4 Na1 Se1 91.33(7) . 2
O2 Na1 Se1 28.09(5) 2 2
O1 Na1 Se1 29.76(5) 2 2
Zn1 Na1 Se1 56.98(3) 8_456 2
Zn2 Na1 Se1 55.26(2) . 2
O5 Na1 Se1 73.21(8) 7_556 6_566
O3 Na1 Se1 118.81(9) . 6_566
O2 Na1 Se1 25.00(5) 6_566 6_566
O4 Na1 Se1 110.54(7) . 6_566
O2 Na1 Se1 88.85(6) 2 6_566
O1 Na1 Se1 136.36(7) 2 6_566
Zn1 Na1 Se1 88.96(4) 8_456 6_566
Zn2 Na1 Se1 119.12(4) . 6_566
Se1 Na1 Se1 111.86(4) 2 6_566
O5 Na1 Zn1 111.52(8) 7_556 4
O3 Na1 Zn1 156.81(9) . 4
O2 Na1 Zn1 30.11(5) 6_566 4
O4 Na1 Zn1 66.16(6) . 4
O2 Na1 Zn1 81.94(6) 2 4
O1 Na1 Zn1 91.41(6) 2 4
Zn1 Na1 Zn1 111.45(4) 8_456 4
Zn2 Na1 Zn1 65.45(3) . 4
Se1 Na1 Zn1 84.03(3) 2 4
Se1 Na1 Zn1 53.73(2) 6_566 4
O5 Na1 Na1 125.83(11) 7_556 5_566
O3 Na1 Na1 105.46(9) . 5_566
O2 Na1 Na1 42.21(7) 6_566 5_566
O4 Na1 Na1 109.58(8) . 5_566
O2 Na1 Na1 36.70(6) 2 5_566
O1 Na1 Na1 82.96(7) 2 5_566
Zn1 Na1 Na1 59.97(4) 8_456 5_566
Zn2 Na1 Na1 85.98(5) . 5_566
Se1 Na1 Na1 56.30(4) 2 5_566
Se1 Na1 Na1 55.56(3) 6_566 5_566
Zn1 Na1 Na1 51.48(3) 4 5_566
Se1 O1 Zn2 117.11(11) . .
Se1 O1 Zn1 102.21(10) . 3_445
Zn2 O1 Zn1 134.88(11) . 3_445
Se1 O1 Na1 97.28(9) . 2
Zn2 O1 Na1 90.01(8) . 2
Zn1 O1 Na1 106.84(9) 3_445 2
Se1 O2 Zn1 123.63(13) . 7
Se1 O2 Na1 118.24(12) . 6_565
Zn1 O2 Na1 112.75(10) 7 6_565
Se1 O2 Na1 103.35(10) . 2
Zn1 O2 Na1 88.50(9) 7 2
Na1 O2 Na1 101.10(10) 6_565 2
Se1 O3 Na1 165.02(17) 6_556 .
Se1 O3 Zn1 93.58(11) 6_556 8_456
Na1 O3 Zn1 89.60(10) . 8_456
Se2 O4 Zn2 103.52(11) 4 .
Se2 O4 Na1 133.53(12) 4 .
Zn2 O4 Na1 99.93(10) . .
Na1 O5 H1 143.7 7_556 .
Na1 O5 H2 110.1 7_556 .
H1 O5 H2 105.8 . .
Se2 O6 Zn1 126.51(12) . .
Se2 O7 Zn1 119.62(12) . 2_655
Se2 O7 Zn2 91.98(9) . 3_545
Zn1 O7 Zn2 122.29(11) 2_655 3_545

loop_
_geom_bond_atom_site_label_1
_geom_bond_atom_site_label_2
_geom_bond_distance
_geom_bond_site_symmetry_2
Se1 O3 1.648(2) 6
Se1 O2 1.678(2) .
Se1 O1 1.734(2) .
Se1 Zn1 2.9466(5) 3_445
Se1 Na1 3.4665(15) 2
Se1 Na1 3.4971(14) 6_565
Se2 O6 1.679(2) .
Se2 O4 1.690(2) 4_545
Se2 O7 1.693(2) .
Se2 Zn2 2.9537(5) 3_545
Zn1 O2 1.974(2) 7
Zn1 O6 1.983(2) .
Zn1 O7 2.002(2) 2_655
Zn1 O1 2.043(2) 3
Zn1 O3 2.342(3) 8
Zn1 Se1 2.9466(5) 3
Zn1 Na1 3.2794(15) 8
Zn1 Na1 3.6287(14) 4_545
Zn2 O1 2.017(2) .
Zn2 O1 2.017(2) 2
Zn2 O4 2.060(2) 2
Zn2 O4 2.060(2) .
Zn2 O7 2.363(2) 3_455
Zn2 O7 2.363(2) 4
Zn2 Se2 2.9537(5) 4
Zn2 Se2 2.9537(5) 3_455
Zn2 Na1 3.4430(15) 2
Zn2 Na1 3.4430(15) .
Na1 O5 2.292(3) 7_556
Na1 O3 2.312(3) .
Na1 O2 2.376(3) 6_566
Na1 O4 2.427(3) .
Na1 O2 2.671(3) 2
Na1 O1 2.790(3) 2
Na1 Zn1 3.2794(15) 8_456
Na1 Se1 3.4664(15) 2
Na1 Se1 3.4971(14) 6_566
Na1 Zn1 3.6287(14) 4
Na1 Na1 3.901(3) 5_566
O1 Zn1 2.043(2) 3_445
O1 Na1 2.790(3) 2
O2 Zn1 1.974(2) 7
O2 Na1 2.376(3) 6_565
O2 Na1 2.671(3) 2
O3 Se1 1.648(2) 6_556
O3 Zn1 2.342(3) 8_456
O4 Se2 1.690(2) 4
O5 Na1 2.292(3) 7_556
O5 H1 0.7993 .
O5 H2 0.8315 .
O7 Zn1 2.002(2) 2_655
O7 Zn2 2.363(2) 3_545
